data_7029168
loop_
_publ_author_name
'Levason, William'
'Reid, Gillian'
'Trayer, Jonathan'
'Zhang, Wenjian'

_publ_section_title
;
 Synthesis, properties and structures of NbOF3 complexes and comparisons
 with NbOCl3 analogues.
;
_journal_issue 9
_journal_name_full 'Dalton transactions (Cambridge, England : 2003)'
_journal_page_first 3649
_journal_page_last 3659
_journal_paper_doi 10.1039/c3dt53322k
_journal_volume 43
_journal_year 2014
_chemical_absolute_configuration ad
_chemical_formula_moiety 'C36 H30 F3 Nb O3 P2'
_chemical_formula_structural '(((C6 H5)3 P O)2 Nb O F3)'
_chemical_formula_sum 'C36 H30 F3 Nb O3 P2'
_chemical_formula_weight 722.45
_chemical_name_systematic
; 
 trifluorooxidobis(triphenylphosphineoxide)niobium(V) 
;
_space_group_crystal_system orthorhombic
_space_group_IT_number 43
_space_group_name_Hall 'F 2 -2d'
_space_group_name_H-M_alt 'F d d 2'
_symmetry_space_group_name_Hall 'F 2 -2d'
_symmetry_space_group_name_H-M 'F d d 2'
_atom_sites_solution_hydrogens geom
_atom_sites_solution_primary direct
_atom_sites_solution_secondary difmap
_audit_creation_date 2013-07-22
_audit_creation_method 'SHELXL-97 + hand edit'
_cell_angle_alpha 90.00
_cell_angle_beta 90.00
_cell_angle_gamma 90.00
_cell_formula_units_Z 8
_cell_length_a 18.762(9)
_cell_length_b 33.289(14)
_cell_length_c 10.152(5)
_cell_measurement_reflns_used 5625
_cell_measurement_temperature 100(2)
_cell_measurement_theta_max 34.6
_cell_measurement_theta_min 2.4
_cell_volume 6341(5)
_computing_cell_refinement 'CrystalClear-SM Expert 2.0 r7 (Rigaku, 2011)'
_computing_data_collection 'CrystalClear-SM Expert 2.0 r7 (Rigaku, 2011)'
_computing_data_reduction 'CrystalClear-SM Expert 2.0 r7 (Rigaku, 2011)'
_computing_molecular_graphics 'ORTEP-III (Farrugia, 1997)'
_computing_structure_refinement 'SHELXL-97 (Sheldrick, 2008)'
_computing_structure_solution 'SHELXS-97 (Sheldrick, 1997)'
_diffrn_ambient_temperature 100(2)
_diffrn_detector 'CCD plate'
_diffrn_detector_type 'Rigaku HG Saturn724+ (2x2 bin mode)'
_diffrn_measured_fraction_theta_full 0.982
_diffrn_measured_fraction_theta_max 0.982
_diffrn_measurement_device 'Four-circle \k diffractometer'
_diffrn_measurement_device_type 'Rigaku AFC12 '
_diffrn_measurement_method 'Profile data from \w-scans'
_diffrn_radiation_collimation 'Confocal mirrors, VHF VariMax '
_diffrn_radiation_type MoK\a
_diffrn_radiation_wavelength 0.71073
_diffrn_reflns_av_R_equivalents 0.0849
_diffrn_reflns_av_unetI/netI 0.1458
_diffrn_reflns_limit_h_max 18
_diffrn_reflns_limit_h_min -23
_diffrn_reflns_limit_k_max 40
_diffrn_reflns_limit_k_min -28
_diffrn_reflns_limit_l_max 12
_diffrn_reflns_limit_l_min -12
_diffrn_reflns_number 7136
_diffrn_reflns_theta_full 26.00
_diffrn_reflns_theta_max 26.00
_diffrn_reflns_theta_min 3.27
_diffrn_source 'Rotating anode X-ray tube'
_diffrn_source_type 'Rigaku FR-E+ Superbright'
_diffrn_standards_number 0
_exptl_absorpt_coefficient_mu 0.534
_exptl_absorpt_correction_T_max 1.000
_exptl_absorpt_correction_T_min 0.861
_exptl_absorpt_correction_type multi-scan
_exptl_absorpt_process_details
;Jacobson, R.A. (1998). REQAB. Private communication to the 
 Rigaku Corporation, Tokyo, Japan. 
;
_exptl_crystal_colour colourless
_exptl_crystal_density_diffrn 1.514
_exptl_crystal_density_method 'not measured'
_exptl_crystal_description block
_exptl_crystal_F_000 2944
_exptl_crystal_size_max 0.03
_exptl_crystal_size_mid 0.02
_exptl_crystal_size_min 0.02
_refine_diff_density_max 1.045
_refine_diff_density_min -0.495
_refine_diff_density_rms 0.109
_refine_ls_abs_structure_details 'Flack H D (1983), Acta Cryst. A39, 876-881'
_refine_ls_abs_structure_Flack -0.04(6)
_refine_ls_extinction_method none
_refine_ls_goodness_of_fit_ref 1.079
_refine_ls_hydrogen_treatment constr
_refine_ls_matrix_type full
_refine_ls_number_parameters 204
_refine_ls_number_reflns 3000
_refine_ls_number_restraints 20
_refine_ls_restrained_S_all 1.077
_refine_ls_R_factor_all 0.0888
_refine_ls_R_factor_gt 0.0719
_refine_ls_shift/su_max 0.000
_refine_ls_shift/su_mean 0.000
_refine_ls_structure_factor_coef Fsqd
_refine_ls_weighting_details 'w=1/[\s^2^(Fo^2^)+(0.0259P)^2^+0.0000P] where P=(Fo^2^+2Fc^2^)/3'
_refine_ls_weighting_scheme calc
_refine_ls_wR_factor_gt 0.1062
_refine_ls_wR_factor_ref 0.1148
_reflns_number_gt 2484
_reflns_number_total 3000
_reflns_threshold_expression I>2\s(I)
_cod_data_source_file c3dt53322k.txt
_cod_data_source_block 13rwz711b
_cod_depositor_comments
;
The following automatic conversions were performed:

data name '_iucr_refine_instruction_details' was replaced with
'_iucr_refine_instructions_details' as specified in the replacement
file 'data/replacement-values/replacement_tags.lst'.

Automatic conversion script
Id: cif_correct_tags 9268 2022-04-12 08:56:07Z antanas 
;
_cod_original_cell_volume 6340(5)
_cod_database_code 7029168

loop_
_symmetry_equiv_pos_as_xyz
'x, y, z'
'-x, -y, z'
'x+1/4, -y+1/4, z+1/4'
'-x+1/4, y+1/4, z+1/4'
'x, y+1/2, z+1/2'
'-x, -y+1/2, z+1/2'
'x+1/4, -y+3/4, z+3/4'
'-x+1/4, y+3/4, z+3/4'
'x+1/2, y, z+1/2'
'-x+1/2, -y, z+1/2'
'x+3/4, -y+1/4, z+3/4'
'-x+3/4, y+1/4, z+3/4'
'x+1/2, y+1/2, z'
'-x+1/2, -y+1/2, z'
'x+3/4, -y+3/4, z+1/4'
'-x+3/4, y+3/4, z+1/4'

loop_
_atom_site_label
_atom_site_type_symbol
_atom_site_fract_x
_atom_site_fract_y
_atom_site_fract_z
_atom_site_U_iso_or_equiv
_atom_site_adp_type
_atom_site_occupancy
_atom_site_symmetry_multiplicity
_atom_site_calc_flag
_atom_site_refinement_flags
Nb1 Nb 0.5000 0.0000 -0.00625(7) 0.0234(3) Uani 1 2 d S
P1 P 0.40609(10) 0.06746(5) 0.20178(17) 0.0174(4) Uani 1 1 d U
F1 F 0.5821(2) 0.03443(9) 0.0147(4) 0.0268(10) Uani 1 1 d .
F2 F 0.4501(3) 0.03513(14) -0.1131(5) 0.0538(16) Uani 0.50 1 d P
O1 O 0.4501(3) 0.03513(14) -0.1131(5) 0.0538(16) Uani 0.50 1 d P
O2 O 0.4575(3) 0.03390(11) 0.1610(4) 0.0199(11) Uani 1 1 d U
C1 C 0.4210(4) 0.08070(18) 0.3713(6) 0.0146(13) Uani 1 1 d U
C2 C 0.4588(4) 0.05425(19) 0.4509(7) 0.0249(16) Uani 1 1 d U
H2 H 0.4772 0.0300 0.4153 0.030 Uiso 1 1 calc R
C3 C 0.4698(5) 0.0636(2) 0.5840(7) 0.037(2) Uani 1 1 d U
H3 H 0.4953 0.0455 0.6387 0.044 Uiso 1 1 calc R
C4 C 0.4438(4) 0.0985(2) 0.6353(7) 0.033(2) Uani 1 1 d .
H4 H 0.4511 0.1044 0.7259 0.040 Uiso 1 1 calc R
C5 C 0.4075(4) 0.12523(19) 0.5580(7) 0.0297(19) Uani 1 1 d U
H5 H 0.3896 0.1494 0.5948 0.036 Uiso 1 1 calc R
C6 C 0.3969(4) 0.11684(18) 0.4260(6) 0.0214(16) Uani 1 1 d U
H6 H 0.3731 0.1358 0.3718 0.026 Uiso 1 1 calc R
C7 C 0.3155(4) 0.05167(17) 0.1919(6) 0.0168(14) Uani 1 1 d U
C8 C 0.2761(4) 0.04031(17) 0.3043(6) 0.0185(16) Uani 1 1 d .
H8 H 0.2971 0.0430 0.3890 0.022 Uiso 1 1 calc R
C9 C 0.2071(4) 0.02524(16) 0.2939(7) 0.0200(17) Uani 1 1 d .
H9 H 0.1812 0.0178 0.3706 0.024 Uiso 1 1 calc R
C10 C 0.1763(4) 0.02116(17) 0.1693(7) 0.0246(19) Uani 1 1 d .
H10 H 0.1294 0.0107 0.1613 0.029 Uiso 1 1 calc R
C11 C 0.2138(4) 0.03232(17) 0.0568(7) 0.0230(17) Uani 1 1 d .
H11 H 0.1924 0.0292 -0.0274 0.028 Uiso 1 1 calc R
C12 C 0.2810(4) 0.04775(19) 0.0663(7) 0.0271(19) Uani 1 1 d .
H12 H 0.3053 0.0560 -0.0112 0.033 Uiso 1 1 calc R
C13 C 0.4174(4) 0.11192(17) 0.1025(6) 0.0149(15) Uani 1 1 d U
C14 C 0.3620(4) 0.13944(16) 0.0867(6) 0.0210(17) Uani 1 1 d .
H14 H 0.3164 0.1336 0.1226 0.025 Uiso 1 1 calc R
C15 C 0.3725(4) 0.17494(17) 0.0199(7) 0.0207(16) Uani 1 1 d .
H15 H 0.3349 0.1939 0.0117 0.025 Uiso 1 1 calc R
C16 C 0.4397(4) 0.18284(17) -0.0361(6) 0.0193(16) Uani 1 1 d .
H16 H 0.4469 0.2066 -0.0861 0.023 Uiso 1 1 calc R
C17 C 0.4948(4) 0.15619(16) -0.0187(9) 0.0239(17) Uani 1 1 d .
H17 H 0.5404 0.1622 -0.0544 0.029 Uiso 1 1 calc R
C18 C 0.4848(4) 0.12102(19) 0.0498(6) 0.0225(17) Uani 1 1 d .
H18 H 0.5234 0.1029 0.0615 0.027 Uiso 1 1 calc R

loop_
_atom_site_aniso_label
_atom_site_aniso_U_11
_atom_site_aniso_U_22
_atom_site_aniso_U_33
_atom_site_aniso_U_23
_atom_site_aniso_U_13
_atom_site_aniso_U_12
Nb1 0.0230(6) 0.0333(5) 0.0138(4) 0.000 0.000 -0.0116(5)
P1 0.0142(11) 0.0176(9) 0.0204(9) 0.0052(7) 0.0022(8) -0.0002(8)
F1 0.022(3) 0.035(2) 0.024(2) -0.0074(18) 0.008(2) -0.0070(18)
F2 0.039(4) 0.068(3) 0.055(3) 0.051(3) -0.035(3) -0.027(3)
O1 0.039(4) 0.068(3) 0.055(3) 0.051(3) -0.035(3) -0.027(3)
O2 0.016(3) 0.022(2) 0.021(3) 0.0001(18) 0.005(2) 0.001(2)
C1 0.004(4) 0.022(3) 0.017(3) 0.002(2) 0.000(3) -0.004(3)
C2 0.018(4) 0.031(4) 0.026(3) 0.007(3) 0.006(3) 0.009(3)
C3 0.030(6) 0.053(5) 0.028(4) 0.016(4) -0.009(4) -0.008(4)
C4 0.032(6) 0.048(5) 0.020(4) 0.000(4) 0.007(4) -0.008(4)
C5 0.038(6) 0.019(4) 0.032(4) -0.005(3) -0.006(4) -0.005(4)
C6 0.029(5) 0.016(3) 0.019(3) 0.010(2) 0.002(4) -0.004(3)
C7 0.012(3) 0.018(3) 0.021(3) 0.000(3) 0.001(3) 0.003(2)
C8 0.019(4) 0.017(3) 0.019(4) 0.004(3) -0.001(3) 0.001(3)
C9 0.019(5) 0.011(3) 0.030(4) -0.003(3) -0.004(3) -0.001(3)
C10 0.017(5) 0.011(3) 0.046(5) 0.000(3) 0.004(4) 0.000(3)
C11 0.018(5) 0.025(4) 0.026(4) -0.002(3) 0.001(4) -0.003(3)
C12 0.019(5) 0.033(4) 0.029(4) 0.001(3) 0.007(4) 0.000(4)
C13 0.014(4) 0.019(3) 0.012(3) 0.004(2) 0.003(3) 0.001(3)
C14 0.034(5) 0.010(3) 0.019(4) -0.004(3) 0.004(4) -0.006(3)
C15 0.013(4) 0.021(3) 0.027(4) 0.002(3) -0.005(3) 0.002(3)
C16 0.020(4) 0.010(3) 0.028(4) 0.003(3) 0.004(3) -0.006(3)
C17 0.017(4) 0.019(3) 0.036(5) 0.001(4) 0.006(3) -0.004(3)
C18 0.018(4) 0.029(4) 0.020(4) 0.001(3) -0.001(3) 0.011(3)

loop_
_atom_type_symbol
_atom_type_description
_atom_type_scat_dispersion_real
_atom_type_scat_dispersion_imag
_atom_type_scat_source
C C 0.0033 0.0016 'International Tables Vol C Tables 4.2.6.8 and 6.1.1.4'
H H 0.0000 0.0000 'International Tables Vol C Tables 4.2.6.8 and 6.1.1.4'
O O 0.0106 0.0060 'International Tables Vol C Tables 4.2.6.8 and 6.1.1.4'
F F 0.0171 0.0103 'International Tables Vol C Tables 4.2.6.8 and 6.1.1.4'
P P 0.1023 0.0942 'International Tables Vol C Tables 4.2.6.8 and 6.1.1.4'
Nb Nb -2.0727 0.6215 'International Tables Vol C Tables 4.2.6.8 and 6.1.1.4'

loop_
_geom_angle_atom_site_label_1
_geom_angle_atom_site_label_2
_geom_angle_atom_site_label_3
_geom_angle
_geom_angle_site_symmetry_1
_geom_angle_site_symmetry_3
O1 Nb1 F2 108.2(4) 2_655 .
F2 Nb1 F2 108.2(4) 2_655 .
O1 Nb1 F1 92.06(19) 2_655 .
F2 Nb1 F1 92.06(19) 2_655 .
F2 Nb1 F1 95.36(18) . .
O1 Nb1 F1 95.36(18) 2_655 2_655
F2 Nb1 F1 95.36(18) 2_655 2_655
F2 Nb1 F1 92.06(19) . 2_655
F1 Nb1 F1 167.3(2) . 2_655
O1 Nb1 O2 86.8(2) 2_655 2_655
F2 Nb1 O2 86.8(2) 2_655 2_655
F2 Nb1 O2 164.9(2) . 2_655
F1 Nb1 O2 85.97(17) . 2_655
F1 Nb1 O2 84.23(16) 2_655 2_655
O1 Nb1 O2 164.9(2) 2_655 .
F2 Nb1 O2 164.9(2) 2_655 .
F2 Nb1 O2 86.8(2) . .
F1 Nb1 O2 84.23(16) . .
F1 Nb1 O2 85.97(17) 2_655 .
O2 Nb1 O2 78.3(2) 2_655 .
O2 P1 C7 111.7(3) . .
O2 P1 C1 109.8(3) . .
C7 P1 C1 105.9(3) . .
O2 P1 C13 111.9(3) . .
C7 P1 C13 108.8(3) . .
C1 P1 C13 108.4(3) . .
P1 O2 Nb1 144.5(3) . .
C2 C1 C6 118.6(6) . .
C2 C1 P1 118.7(5) . .
C6 C1 P1 122.7(5) . .
C1 C2 C3 119.7(7) . .
C1 C2 H2 120.2 . .
C3 C2 H2 120.2 . .
C4 C3 C2 120.3(7) . .
C4 C3 H3 119.8 . .
C2 C3 H3 119.8 . .
C3 C4 C5 120.8(7) . .
C3 C4 H4 119.6 . .
C5 C4 H4 119.6 . .
C4 C5 C6 119.8(7) . .
C4 C5 H5 120.1 . .
C6 C5 H5 120.1 . .
C5 C6 C1 120.8(6) . .
C5 C6 H6 119.6 . .
C1 C6 H6 119.6 . .
C8 C7 C12 117.3(6) . .
C8 C7 P1 122.2(5) . .
C12 C7 P1 120.4(5) . .
C9 C8 C7 121.5(7) . .
C9 C8 H8 119.3 . .
C7 C8 H8 119.3 . .
C10 C9 C8 119.2(7) . .
C10 C9 H9 120.4 . .
C8 C9 H9 120.4 . .
C11 C10 C9 120.6(7) . .
C11 C10 H10 119.7 . .
C9 C10 H10 119.7 . .
C12 C11 C10 120.6(7) . .
C12 C11 H11 119.7 . .
C10 C11 H11 119.7 . .
C11 C12 C7 120.9(7) . .
C11 C12 H12 119.6 . .
C7 C12 H12 119.6 . .
C14 C13 C18 119.1(6) . .
C14 C13 P1 121.0(5) . .
C18 C13 P1 119.7(5) . .
C15 C14 C13 120.9(7) . .
C15 C14 H14 119.6 . .
C13 C14 H14 119.6 . .
C14 C15 C16 119.2(6) . .
C14 C15 H15 120.4 . .
C16 C15 H15 120.4 . .
C17 C16 C15 120.1(6) . .
C17 C16 H16 119.9 . .
C15 C16 H16 119.9 . .
C16 C17 C18 120.8(7) . .
C16 C17 H17 119.6 . .
C18 C17 H17 119.6 . .
C17 C18 C13 119.9(6) . .
C17 C18 H18 120.0 . .
C13 C18 H18 120.0 . .

loop_
_geom_bond_atom_site_label_1
_geom_bond_atom_site_label_2
_geom_bond_distance
_geom_bond_site_symmetry_2
Nb1 O1 1.850(4) 2_655
Nb1 F2 1.850(4) 2_655
Nb1 F2 1.850(4) .
Nb1 F1 1.932(4) .
Nb1 F1 1.932(4) 2_655
Nb1 O2 2.189(4) 2_655
Nb1 O2 2.189(4) .
P1 O2 1.532(4) .
P1 C7 1.782(7) .
P1 C1 1.798(6) .
P1 C13 1.803(6) .
C1 C2 1.390(8) .
C1 C6 1.400(8) .
C2 C3 1.401(9) .
C2 H2 0.9500 .
C3 C4 1.365(10) .
C3 H3 0.9500 .
C4 C5 1.368(9) .
C4 H4 0.9500 .
C5 C6 1.383(8) .
C5 H5 0.9500 .
C6 H6 0.9500 .
C7 C8 1.411(8) .
C7 C12 1.435(8) .
C8 C9 1.393(9) .
C8 H8 0.9500 .
C9 C10 1.397(8) .
C9 H9 0.9500 .
C10 C11 1.392(8) .
C10 H10 0.9500 .
C11 C12 1.366(9) .
C11 H11 0.9500 .
C12 H12 0.9500 .
C13 C14 1.395(9) .
C13 C18 1.406(9) .
C14 C15 1.377(7) .
C14 H14 0.9500 .
C15 C16 1.408(8) .
C15 H15 0.9500 .
C16 C17 1.375(8) .
C16 H16 0.9500 .
C17 C18 1.374(8) .
C17 H17 0.9500 .
C18 H18 0.9500 .
